data_4083129
loop_
_publ_author_name
'Metre, Ramesh K.'
'Kundu, Subrata'
'Sahoo, Dipankar'
'Chandrasekhar, Vadapalli'

_publ_section_title
;
 Reactions of RTeCl3(R = 2-phenylazophenyl) with Diorganophosphinic Acids.
 Te--C Bond Cleavage and Stabilization of the Te&#x2550;O Motif in an
 Umbrella-Shaped Te5O11P2Multi-metallacyclic Framework
;
_journal_issue 9
_journal_name_full Organometallics
_journal_page_first 2380
_journal_paper_doi 10.1021/om5000216
_journal_volume 33
_journal_year 2014
_chemical_formula_moiety '     C64 H68 N8 O11 P2 Te5, C4 H6 O '
_chemical_formula_sum 'C68 H74 N8 O12 P2 Te5'
_chemical_formula_weight 1895.29
_chemical_name_systematic
; 
 ? 
;
_space_group_IT_number 2
_symmetry_cell_setting triclinic
_symmetry_space_group_name_Hall '-P 1'
_symmetry_space_group_name_H-M 'P -1'
_atom_sites_solution_hydrogens geom
_atom_sites_solution_primary direct
_atom_sites_solution_secondary difmap
_audit_creation_method SHELXL-97
_cell_angle_alpha 113.154(5)
_cell_angle_beta 94.902(5)
_cell_angle_gamma 107.696(5)
_cell_formula_units_Z 2
_cell_length_a 14.199(5)
_cell_length_b 16.461(5)
_cell_length_c 17.911(5)
_cell_measurement_reflns_used 4548
_cell_measurement_temperature 100(2)
_cell_measurement_theta_max 27.69
_cell_measurement_theta_min 2.27
_cell_volume 3565.2(19)
_computing_cell_refinement 'Bruker SMART'
_computing_data_collection 'Bruker SMART'
_computing_data_reduction 'Bruker SAINT'
_computing_molecular_graphics 'Bruker SHELXTL'
_computing_publication_material 'Bruker SHELXTL'
_computing_structure_refinement 'Bruker SHELXTL'
_computing_structure_solution 'Bruker SHELXTL'
_diffrn_ambient_temperature 100(2)
_diffrn_measured_fraction_theta_full 0.975
_diffrn_measured_fraction_theta_max 0.975
_diffrn_radiation_monochromator graphite
_diffrn_radiation_source 'fine-focus sealed tube'
_diffrn_radiation_type MoK\a
_diffrn_radiation_wavelength 0.71069
_diffrn_reflns_av_R_equivalents 0.0402
_diffrn_reflns_av_sigmaI/netI 0.0794
_diffrn_reflns_limit_h_max 15
_diffrn_reflns_limit_h_min -17
_diffrn_reflns_limit_k_max 19
_diffrn_reflns_limit_k_min -18
_diffrn_reflns_limit_l_max 14
_diffrn_reflns_limit_l_min -21
_diffrn_reflns_number 19286
_diffrn_reflns_theta_full 25.50
_diffrn_reflns_theta_max 25.50
_diffrn_reflns_theta_min 1.45
_exptl_absorpt_coefficient_mu 2.131
_exptl_absorpt_correction_T_max 0.836
_exptl_absorpt_correction_T_min 0.825
_exptl_absorpt_correction_type empirical
_exptl_absorpt_process_details sadabs
_exptl_crystal_colour yellow
_exptl_crystal_density_diffrn 1.766
_exptl_crystal_density_method 'not measured'
_exptl_crystal_description block
_exptl_crystal_F_000 1848
_exptl_crystal_size_max 0.090
_exptl_crystal_size_mid 0.088
_exptl_crystal_size_min 0.084
_refine_diff_density_max 2.728
_refine_diff_density_min -1.252
_refine_diff_density_rms 0.223
_refine_ls_extinction_method none
_refine_ls_goodness_of_fit_ref 1.021
_refine_ls_hydrogen_treatment mixed
_refine_ls_matrix_type full
_refine_ls_number_parameters 872
_refine_ls_number_reflns 12924
_refine_ls_number_restraints 6
_refine_ls_restrained_S_all 1.585
_refine_ls_R_factor_all 0.0798
_refine_ls_R_factor_gt 0.0577
_refine_ls_shift/su_max 0.000
_refine_ls_shift/su_mean 0.000
_refine_ls_structure_factor_coef Fsqd
_refine_ls_weighting_details 'calc w=1/[\s^2^(Fo^2^)+(0.0908P)^2^+7.1531P] where P=(Fo^2^+2Fc^2^)/3'
_refine_ls_weighting_scheme calc
_refine_ls_wR_factor_gt 0.1431
_refine_ls_wR_factor_ref 0.1683
_reflns_number_gt 9690
_reflns_number_total 12924
_reflns_threshold_expression >2sigma(I)
_cod_data_source_file om5000216_si_001.cif
_cod_data_source_block 1
_cod_depositor_comments
;
The following automatic conversions were performed:

'_symmetry_cell_setting' value 'Triclinic' changed to 'triclinic'
according to
/usr/data/users/saulius/crontab/automatic-downloads/rss-feeds/ACS/lib/dictionaries/cif_core.dic
dictionary named 'cif_core.dic' version 2.4.2 from 2011-04-26.

Automatic conversion script
Id: cif_fix_values 2281 2013-09-26 08:29:07Z andrius 

 Adding full bibliography for 4083129--4083130.cif.
;
_cod_original_sg_symbol_Hall '-P 1    '
_cod_original_sg_symbol_H-M 'P-1   '
_cod_database_code 4083129

loop_
_symmetry_equiv_pos_as_xyz
'x, y, z'
'-x, -y, -z'

loop_
_atom_site_label
_atom_site_type_symbol
_atom_site_fract_x
_atom_site_fract_y
_atom_site_fract_z
_atom_site_U_iso_or_equiv
_atom_site_adp_type
_atom_site_occupancy
_atom_site_symmetry_multiplicity
_atom_site_calc_flag
_atom_site_refinement_flags
Te5 Te 0.29443(6) 0.32306(6) 0.24068(5) 0.0212(2) Uani 1 1 d .
Te1 Te 0.08865(6) 0.18816(5) 0.28795(5) 0.0195(2) Uani 1 1 d .
Te4 Te 0.14380(6) 0.42091(5) 0.35486(5) 0.0193(2) Uani 1 1 d .
Te2 Te -0.10734(6) 0.33719(6) 0.24888(5) 0.0202(2) Uani 1 1 d .
Te3 Te 0.09626(6) 0.44567(6) 0.18125(5) 0.0198(2) Uani 1 1 d .
P6 P 0.3737(2) 0.5163(2) 0.2056(2) 0.0222(7) Uani 1 1 d .
P7 P -0.1619(2) 0.1886(2) 0.3489(2) 0.0210(7) Uani 1 1 d .
O3 O 0.2624(6) 0.4816(6) 0.1630(6) 0.027(2) Uani 1 1 d .
O2 O 0.4058(6) 0.4439(6) 0.2236(6) 0.026(2) Uani 1 1 d .
O6 O -0.0835(7) 0.1514(6) 0.3122(6) 0.028(2) Uani 1 1 d .
O1 O 0.2270(6) 0.2187(6) 0.2735(6) 0.025(2) Uani 1 1 d .
O9 O 0.0966(6) 0.3254(6) 0.2436(5) 0.023(2) Uani 1 1 d .
O5 O -0.2007(6) 0.2430(6) 0.3108(6) 0.028(2) Uani 1 1 d .
O8 O 0.1584(6) 0.5103(6) 0.2963(5) 0.0225(19) Uani 1 1 d .
O4 O -0.0424(6) 0.4257(6) 0.2026(5) 0.0203(18) Uani 1 1 d .
O7 O 0.2874(6) 0.4198(6) 0.3393(5) 0.0202(19) Uani 1 1 d .
N8 N 0.0485(9) -0.0366(8) 0.2557(7) 0.031(3) Uani 1 1 d .
N3 N 0.1264(8) 0.5055(8) 0.0409(7) 0.023(2) Uani 1 1 d .
N4 N 0.1496(8) 0.5192(8) -0.0205(7) 0.025(2) Uani 1 1 d .
N7 N 0.0761(8) 0.0029(8) 0.2100(7) 0.027(3) Uani 1 1 d .
N2 N -0.3230(8) 0.3567(8) 0.1682(8) 0.031(3) Uani 1 1 d .
N1 N -0.2721(8) 0.3064(8) 0.1334(8) 0.028(3) Uani 1 1 d .
N6 N 0.3810(13) 0.2022(9) 0.1384(10) 0.055(4) Uani 1 1 d .
N5 N 0.4501(11) 0.1945(14) 0.1625(14) 0.078(4) Uani 1 1 d U
C17 C 0.1512(10) 0.4353(10) -0.1626(9) 0.030(3) Uani 1 1 d .
H17 H 0.1332 0.4799 -0.1737 0.036 Uiso 1 1 calc R
C47 C 0.1155(9) 0.1292(10) 0.3701(8) 0.025(3) Uani 1 1 d .
C65 C 0.7128(8) 1.0148(8) 0.7159(7) 0.014(2) Uani 1 1 d .
H65 H 0.7725 1.0553 0.7567 0.016 Uiso 1 1 calc R
C55 C -0.0511(10) 0.2320(10) 0.5074(9) 0.031(3) Uani 1 1 d .
H55A H 0.0120 0.2690 0.5014 0.047 Uiso 1 1 calc R
H55B H -0.0595 0.1661 0.4825 0.047 Uiso 1 1 calc R
H55C H -0.0506 0.2528 0.5656 0.047 Uiso 1 1 calc R
C62 C 0.3661(11) 0.6955(10) 0.3052(10) 0.037(4) Uani 1 1 d .
H62A H 0.3115 0.6753 0.3298 0.055 Uiso 1 1 calc R
H62B H 0.3386 0.6887 0.2513 0.055 Uiso 1 1 calc R
H62C H 0.4076 0.7609 0.3406 0.055 Uiso 1 1 calc R
C15 C 0.1946(11) 0.2955(11) -0.2110(10) 0.040(4) Uani 1 1 d .
H15 H 0.2026 0.2453 -0.2542 0.048 Uiso 1 1 calc R
C53 C -0.1389(10) 0.2449(9) 0.4640(8) 0.026(3) Uani 1 1 d .
C13 C 0.1997(10) 0.3800(10) -0.0642(9) 0.031(3) Uani 1 1 d .
H13 H 0.2134 0.3872 -0.0097 0.037 Uiso 1 1 calc R
C9 C -0.2954(10) 0.5440(10) 0.3722(9) 0.028(3) Uani 1 1 d .
H9 H -0.3297 0.5840 0.3962 0.034 Uiso 1 1 calc R
C5 C -0.4073(10) 0.2314(10) 0.0018(10) 0.037(4) Uani 1 1 d .
H5 H -0.4456 0.2659 0.0285 0.044 Uiso 1 1 calc R
C43 C 0.0813(12) -0.0084(11) 0.3974(10) 0.040(4) Uani 1 1 d .
H43 H 0.0535 -0.0740 0.3784 0.047 Uiso 1 1 calc R
C51 C -0.2474(11) 0.1732(11) 0.4519(9) 0.032(3) Uani 1 1 d .
H51 H -0.294(11) 0.206(10) 0.451(9) 0.038 Uiso 1 1 calc .
C23 C 0.1052(10) 0.7323(10) 0.2461(9) 0.030(3) Uani 1 1 d .
H23 H 0.1005 0.7818 0.2923 0.036 Uiso 1 1 calc R
C16 C 0.1645(10) 0.3593(11) -0.2271(10) 0.036(4) Uani 1 1 d .
H16 H 0.1527 0.3525 -0.2815 0.043 Uiso 1 1 calc R
C1 C -0.2592(11) 0.1906(11) 0.0062(9) 0.036(4) Uani 1 1 d .
H1 H -0.1983 0.1969 0.0358 0.044 Uiso 1 1 calc R
C12 C -0.1911(10) 0.4236(9) 0.2997(9) 0.025(3) Uani 1 1 d .
C36 C 0.0466(10) -0.0594(9) 0.1204(8) 0.027(3) Uani 1 1 d .
C54 C -0.1255(10) 0.3498(8) 0.5047(8) 0.027(3) Uani 1 1 d .
H54A H -0.1289 0.3690 0.5621 0.040 Uiso 1 1 calc R
H54B H -0.1786 0.3589 0.4757 0.040 Uiso 1 1 calc R
H54C H -0.0607 0.3874 0.5017 0.040 Uiso 1 1 calc R
C4 C -0.4404(12) 0.1717(10) -0.0794(10) 0.041(4) Uani 1 1 d .
H4 H -0.5017 0.1648 -0.1089 0.049 Uiso 1 1 calc R
C57 C 0.4634(10) 0.5727(9) 0.1582(9) 0.026(3) Uani 1 1 d .
C7 C -0.2805(9) 0.4180(9) 0.2514(8) 0.021(3) Uani 1 1 d .
C39 C 0.0037(12) -0.1668(12) -0.0481(10) 0.045(4) Uani 1 1 d .
H39 H -0.0114 -0.2036 -0.1055 0.054 Uiso 1 1 calc R
C29 C 0.4807(10) 0.2667(9) 0.2574(9) 0.026(3) Uani 1 1 d .
C58 C 0.5285(10) 0.5199(11) 0.1124(9) 0.032(3) Uani 1 1 d .
H58A H 0.4867 0.4669 0.0610 0.049 Uiso 1 1 calc R
H58B H 0.5581 0.4975 0.1468 0.049 Uiso 1 1 calc R
H58C H 0.5815 0.5623 0.1006 0.049 Uiso 1 1 calc R
C18 C 0.1653(10) 0.4427(10) -0.0823(9) 0.029(3) Uani 1 1 d .
C32 C 0.2368(15) 0.0826(12) -0.0880(11) 0.056(5) Uani 1 1 d .
H32 H 0.1930 0.0939 -0.1210 0.067 Uiso 1 1 calc R
C48 C -0.2404(11) 0.0102(10) 0.3517(10) 0.033(3) Uani 1 1 d .
H48A H -0.2842 -0.0238 0.3762 0.050 Uiso 1 1 calc R
H48B H -0.1708 0.0304 0.3796 0.050 Uiso 1 1 calc R
H48C H -0.2505 -0.0305 0.2935 0.050 Uiso 1 1 calc R
C50 C -0.3742(10) 0.0637(10) 0.3086(9) 0.030(3) Uani 1 1 d .
H50A H -0.4220 0.0310 0.3317 0.044 Uiso 1 1 calc R
H50B H -0.3790 0.0212 0.2521 0.044 Uiso 1 1 calc R
H50C H -0.3892 0.1171 0.3095 0.044 Uiso 1 1 calc R
C14 C 0.2130(11) 0.3058(10) -0.1305(9) 0.034(3) Uani 1 1 d .
H14 H 0.2348 0.2628 -0.1198 0.041 Uiso 1 1 calc R
C8 C -0.3299(10) 0.4776(9) 0.2896(9) 0.028(3) Uani 1 1 d .
H8 H -0.3889 0.4730 0.2585 0.034 Uiso 1 1 calc R
C11 C -0.1577(9) 0.4891(9) 0.3819(8) 0.022(3) Uani 1 1 d .
H11 H -0.1000 0.4934 0.4142 0.026 Uiso 1 1 calc R
O11 O 0.6172(14) 0.9410(14) 0.5748(13) 0.120(7) Uani 1 1 d .
C64 C 0.6646(13) 1.0328(11) 0.6577(10) 0.049(5) Uani 1 1 d .
H64A H 0.7131 1.0819 0.6485 0.058 Uiso 1 1 calc R
H64B H 0.6119 1.0552 0.6781 0.058 Uiso 1 1 calc R
C41 C 0.0896(10) -0.0194(10) 0.0707(9) 0.028(3) Uani 1 1 d .
H41 H 0.1328 0.0441 0.0947 0.033 Uiso 1 1 calc R
C67 C 0.6084(13) 0.8653(12) 0.6083(12) 0.049(4) Uani 1 1 d .
H67A H 0.5379 0.8248 0.5970 0.058 Uiso 1 1 calc R
H67B H 0.6463 0.8260 0.5826 0.058 Uiso 1 1 calc R
C25 C 0.4716(10) 0.3817(10) 0.3830(9) 0.029(3) Uani 1 1 d .
H25 H 0.4385 0.4198 0.4134 0.034 Uiso 1 1 calc R
C56 C 0.4142(10) 0.6059(10) 0.1010(9) 0.034(3) Uani 1 1 d .
H56A H 0.4665 0.6456 0.0863 0.050 Uiso 1 1 calc R
H56B H 0.3752 0.6412 0.1300 0.050 Uiso 1 1 calc R
H56C H 0.3704 0.5516 0.0513 0.050 Uiso 1 1 calc R
C63 C 0.4666(12) 0.6373(10) 0.3775(9) 0.039(4) Uani 1 1 d .
H63A H 0.5121 0.7006 0.4151 0.058 Uiso 1 1 calc R
H63B H 0.5014 0.5940 0.3701 0.058 Uiso 1 1 calc R
H63C H 0.4092 0.6195 0.4003 0.058 Uiso 1 1 calc R
C66 C 0.6528(11) 0.9222(10) 0.7008(11) 0.039(4) Uani 1 1 d .
H66 H 0.6424 0.8999 0.7409 0.047 Uiso 1 1 calc R
C19 C 0.1017(9) 0.5745(9) 0.1786(8) 0.021(3) Uani 1 1 d .
C20 C 0.1185(9) 0.5860(8) 0.1086(8) 0.022(3) Uani 1 1 d .
C6 C -0.3143(10) 0.2424(9) 0.0471(8) 0.026(3) Uani 1 1 d .
C46 C 0.1585(10) 0.1852(10) 0.4543(9) 0.032(3) Uani 1 1 d .
H46 H 0.1854 0.2509 0.4742 0.039 Uiso 1 1 calc R
C27 C 0.6066(11) 0.3245(12) 0.3782(11) 0.043(4) Uani 1 1 d .
H27 H 0.6652 0.3241 0.4053 0.051 Uiso 1 1 calc R
C49 C -0.2658(10) 0.0988(9) 0.3610(9) 0.028(3) Uani 1 1 d .
C45 C 0.1628(11) 0.1469(10) 0.5099(9) 0.030(3) Uani 1 1 d .
H45 H 0.1929 0.1867 0.5662 0.036 Uiso 1 1 calc R
C59 C 0.5169(11) 0.6530(11) 0.2477(10) 0.034(3) Uani 1 1 d .
H59 H 0.572(11) 0.637(11) 0.269(9) 0.041 Uiso 1 1 calc .
C22 C 0.1215(12) 0.7433(10) 0.1745(10) 0.040(4) Uani 1 1 d .
H22 H 0.1267 0.8003 0.1730 0.047 Uiso 1 1 calc R
C24 C 0.4321(9) 0.3251(9) 0.2988(8) 0.024(3) Uani 1 1 d .
C26 C 0.5585(10) 0.3827(11) 0.4226(10) 0.035(3) Uani 1 1 d .
H26 H 0.5854 0.4225 0.4793 0.042 Uiso 1 1 calc R
C33 C 0.2616(14) 0.0047(13) -0.1225(11) 0.053(5) Uani 1 1 d .
H33 H 0.2320 -0.0376 -0.1783 0.064 Uiso 1 1 calc R
C30 C 0.3416(16) 0.1325(13) 0.0425(14) 0.062(6) Uani 1 1 d .
C28 C 0.5680(12) 0.2674(11) 0.2945(11) 0.041(4) Uani 1 1 d .
H28 H 0.6013 0.2299 0.2637 0.049 Uiso 1 1 calc R
C38 C -0.0390(13) -0.2060(11) 0.0024(11) 0.048(4) Uani 1 1 d .
H38 H -0.0844 -0.2687 -0.0217 0.057 Uiso 1 1 calc R
C61 C 0.4311(10) 0.6340(10) 0.2957(9) 0.027(3) Uani 1 1 d .
C10 C -0.2092(10) 0.5497(10) 0.4182(9) 0.030(3) Uani 1 1 d .
H10 H -0.1847 0.5942 0.4740 0.036 Uiso 1 1 calc R
C60 C 0.5659(12) 0.7569(11) 0.2596(12) 0.046(4) Uani 1 1 d .
H60A H 0.6124 0.7595 0.2239 0.069 Uiso 1 1 calc R
H60B H 0.6020 0.7976 0.3167 0.069 Uiso 1 1 calc R
H60C H 0.5137 0.7777 0.2455 0.069 Uiso 1 1 calc R
C44 C 0.1231(12) 0.0511(12) 0.4827(10) 0.040(4) Uani 1 1 d .
H44 H 0.1237 0.0253 0.5205 0.048 Uiso 1 1 calc R
C3 C -0.3829(12) 0.1187(11) -0.1212(11) 0.043(4) Uani 1 1 d .
H3 H -0.4061 0.0767 -0.1777 0.051 Uiso 1 1 calc R
C21 C 0.1298(11) 0.6725(10) 0.1070(9) 0.034(3) Uani 1 1 d .
H21 H 0.1429 0.6814 0.0602 0.041 Uiso 1 1 calc R
C31 C 0.2759(17) 0.1459(14) -0.0038(12) 0.066(6) Uani 1 1 d .
H31 H 0.2558 0.1975 0.0198 0.079 Uiso 1 1 calc R
C2 C -0.2916(13) 0.1308(12) -0.0759(10) 0.044(4) Uani 1 1 d .
H2 H -0.2524 0.0973 -0.1024 0.053 Uiso 1 1 calc R
C42 C 0.0816(10) 0.0298(9) 0.3425(9) 0.027(3) Uani 1 1 d .
C40 C 0.0691(12) -0.0723(12) -0.0126(11) 0.045(4) Uani 1 1 d .
H40 H 0.0985 -0.0457 -0.0462 0.054 Uiso 1 1 calc R
C34 C 0.3291(15) -0.0140(15) -0.0778(14) 0.067(6) Uani 1 1 d .
H34 H 0.3465 -0.0671 -0.1020 0.081 Uiso 1 1 calc R
C52 C -0.2638(12) 0.1398(11) 0.5184(10) 0.042(4) Uani 1 1 d .
H52A H -0.3334 0.0985 0.5055 0.064 Uiso 1 1 calc R
H52B H -0.2483 0.1936 0.5715 0.064 Uiso 1 1 calc R
H52C H -0.2200 0.1059 0.5206 0.064 Uiso 1 1 calc R
O10 O -0.0080(6) 0.4036(6) 0.3517(5) 0.0201(18) Uani 1 1 d .
C37 C -0.0144(12) -0.1520(10) 0.0901(10) 0.040(4) Uani 1 1 d .
H37 H -0.0389 -0.1786 0.1250 0.048 Uiso 1 1 calc R
C35 C 0.3727(14) 0.0559(19) 0.0115(14) 0.073(7) Uani 1 1 d .
H35 H 0.4194 0.0484 0.0455 0.088 Uiso 1 1 calc R
C68 C 0.0962(10) 0.6471(9) 0.2478(9) 0.029(3) Uani 1 1 d .
H68 H 0.0864 0.6391 0.2955 0.035 Uiso 1 1 calc R
O12 O 0.1201(6) 0.3063(6) 0.3824(5) 0.0212(19) Uani 1 1 d .

loop_
_atom_site_aniso_label
_atom_site_aniso_U_11
_atom_site_aniso_U_22
_atom_site_aniso_U_33
_atom_site_aniso_U_23
_atom_site_aniso_U_13
_atom_site_aniso_U_12
Te5 0.0209(4) 0.0212(4) 0.0276(5) 0.0152(4) 0.0072(4) 0.0093(3)
Te1 0.0219(4) 0.0171(4) 0.0234(5) 0.0123(4) 0.0060(3) 0.0078(3)
Te4 0.0214(4) 0.0173(4) 0.0222(5) 0.0108(3) 0.0050(3) 0.0082(3)
Te2 0.0204(4) 0.0192(4) 0.0253(5) 0.0134(4) 0.0060(3) 0.0079(3)
Te3 0.0225(4) 0.0186(4) 0.0236(5) 0.0137(4) 0.0065(3) 0.0084(3)
P6 0.0223(17) 0.0207(16) 0.0287(19) 0.0153(15) 0.0082(14) 0.0078(13)
P7 0.0191(16) 0.0180(16) 0.0269(18) 0.0124(14) 0.0053(14) 0.0049(13)
O3 0.023(5) 0.029(5) 0.033(5) 0.022(4) 0.005(4) 0.003(4)
O2 0.024(5) 0.028(5) 0.033(5) 0.021(4) 0.015(4) 0.007(4)
O6 0.028(5) 0.023(5) 0.038(6) 0.020(4) 0.013(4) 0.007(4)
O1 0.024(5) 0.028(5) 0.034(5) 0.021(4) 0.011(4) 0.012(4)
O9 0.026(5) 0.016(4) 0.025(5) 0.004(4) 0.002(4) 0.010(4)
O5 0.021(5) 0.033(5) 0.038(6) 0.026(5) 0.009(4) 0.008(4)
O8 0.029(5) 0.023(5) 0.024(5) 0.016(4) 0.007(4) 0.012(4)
O4 0.021(4) 0.020(4) 0.027(5) 0.017(4) 0.006(4) 0.008(3)
O7 0.016(4) 0.016(4) 0.033(5) 0.014(4) 0.006(4) 0.008(3)
N8 0.041(7) 0.026(6) 0.037(7) 0.021(6) 0.010(6) 0.015(5)
N3 0.021(5) 0.030(6) 0.024(6) 0.018(5) 0.005(5) 0.008(5)
N4 0.030(6) 0.028(6) 0.018(6) 0.012(5) 0.002(5) 0.011(5)
N7 0.024(6) 0.031(6) 0.028(6) 0.015(5) 0.006(5) 0.012(5)
N2 0.028(6) 0.029(6) 0.041(7) 0.022(6) 0.012(5) 0.007(5)
N1 0.021(6) 0.028(6) 0.046(7) 0.030(6) 0.010(5) 0.005(5)
N6 0.085(12) 0.028(7) 0.064(10) 0.025(7) 0.048(9) 0.025(7)
N5 0.032(4) 0.114(4) 0.157(4) 0.126(2) 0.0278(18) 0.025(2)
C17 0.029(8) 0.033(8) 0.040(9) 0.026(7) 0.011(6) 0.013(6)
C47 0.018(6) 0.035(7) 0.026(7) 0.015(6) 0.007(5) 0.013(6)
C65 0.013(6) 0.010(5) 0.019(6) 0.008(5) -0.004(5) 0.005(4)
C55 0.027(7) 0.031(8) 0.036(8) 0.018(7) 0.007(6) 0.005(6)
C62 0.039(9) 0.025(7) 0.053(10) 0.021(7) 0.017(7) 0.014(6)
C15 0.040(9) 0.031(8) 0.044(10) 0.011(7) 0.017(7) 0.014(7)
C53 0.035(8) 0.023(7) 0.020(7) 0.007(6) 0.012(6) 0.014(6)
C13 0.032(8) 0.032(8) 0.033(8) 0.019(7) 0.009(6) 0.011(6)
C9 0.026(7) 0.029(7) 0.038(8) 0.020(7) 0.008(6) 0.014(6)
C5 0.025(7) 0.033(8) 0.045(10) 0.013(7) -0.004(7) 0.011(6)
C43 0.056(10) 0.031(8) 0.047(10) 0.034(8) 0.016(8) 0.013(7)
C51 0.025(7) 0.038(8) 0.036(9) 0.021(7) 0.006(6) 0.012(6)
C23 0.032(8) 0.024(7) 0.032(8) 0.010(6) 0.006(6) 0.010(6)
C16 0.030(8) 0.044(9) 0.041(9) 0.029(8) 0.018(7) 0.006(7)
C1 0.035(8) 0.044(9) 0.036(9) 0.021(7) 0.008(7) 0.019(7)
C12 0.028(7) 0.018(6) 0.035(8) 0.020(6) 0.013(6) 0.005(5)
C36 0.027(7) 0.027(7) 0.028(7) 0.008(6) 0.007(6) 0.018(6)
C54 0.038(8) 0.016(6) 0.021(7) 0.006(5) 0.004(6) 0.008(6)
C4 0.044(9) 0.033(8) 0.039(9) 0.008(7) 0.006(7) 0.018(7)
C57 0.026(7) 0.021(7) 0.031(8) 0.014(6) 0.010(6) 0.005(5)
C7 0.024(7) 0.029(7) 0.019(7) 0.019(6) 0.010(5) 0.009(5)
C39 0.045(9) 0.044(10) 0.030(9) 0.000(8) 0.004(7) 0.022(8)
C29 0.027(7) 0.030(7) 0.033(8) 0.019(6) 0.014(6) 0.017(6)
C58 0.028(8) 0.043(9) 0.031(8) 0.023(7) 0.012(6) 0.009(6)
C18 0.022(7) 0.031(7) 0.031(8) 0.016(6) 0.003(6) 0.001(6)
C32 0.071(13) 0.043(10) 0.040(10) 0.017(9) 0.011(9) 0.005(9)
C48 0.029(8) 0.026(7) 0.053(10) 0.025(7) 0.010(7) 0.009(6)
C50 0.026(7) 0.024(7) 0.037(8) 0.015(6) 0.006(6) 0.005(6)
C14 0.039(8) 0.029(8) 0.039(9) 0.017(7) 0.016(7) 0.015(6)
C8 0.024(7) 0.026(7) 0.047(9) 0.025(7) 0.009(6) 0.013(6)
C11 0.020(6) 0.025(7) 0.030(7) 0.018(6) 0.005(5) 0.013(5)
O11 0.108(15) 0.105(15) 0.130(17) 0.058(13) 0.015(12) 0.009(11)
C64 0.055(11) 0.037(9) 0.041(10) 0.010(8) 0.022(8) 0.006(8)
C41 0.029(7) 0.031(7) 0.030(8) 0.019(6) 0.006(6) 0.012(6)
C67 0.045(10) 0.040(9) 0.067(12) 0.030(9) 0.026(9) 0.012(8)
C25 0.026(7) 0.032(8) 0.032(8) 0.021(7) 0.007(6) 0.005(6)
C56 0.026(7) 0.036(8) 0.040(9) 0.022(7) 0.006(6) 0.006(6)
C63 0.045(9) 0.024(7) 0.028(8) 0.003(6) 0.004(7) -0.001(6)
C66 0.037(9) 0.031(8) 0.064(11) 0.033(8) 0.016(8) 0.013(7)
C19 0.013(6) 0.025(7) 0.035(8) 0.024(6) 0.002(5) 0.007(5)
C20 0.023(7) 0.012(6) 0.024(7) 0.004(5) -0.004(5) 0.005(5)
C6 0.036(8) 0.016(6) 0.017(7) 0.002(5) 0.001(6) 0.008(5)
C46 0.032(8) 0.031(8) 0.037(9) 0.012(7) 0.005(7) 0.022(6)
C27 0.021(7) 0.051(10) 0.066(12) 0.042(9) 0.001(8) 0.006(7)
C49 0.031(7) 0.012(6) 0.033(8) 0.007(6) 0.002(6) 0.005(5)
C45 0.046(9) 0.030(8) 0.031(8) 0.018(6) 0.013(7) 0.028(7)
C59 0.033(8) 0.036(8) 0.041(9) 0.024(7) 0.016(7) 0.013(7)
C22 0.053(10) 0.024(8) 0.045(10) 0.022(7) 0.011(8) 0.009(7)
C24 0.023(7) 0.026(7) 0.031(8) 0.020(6) 0.010(6) 0.009(5)
C26 0.019(7) 0.038(8) 0.040(9) 0.021(7) -0.006(6) 0.000(6)
C33 0.062(12) 0.045(10) 0.030(9) 0.008(8) -0.001(8) 0.003(9)
C30 0.064(13) 0.037(10) 0.067(14) 0.013(10) 0.015(11) 0.006(9)
C28 0.042(9) 0.039(9) 0.075(13) 0.047(9) 0.026(9) 0.026(7)
C38 0.056(11) 0.026(8) 0.049(10) 0.010(8) 0.014(9) 0.007(7)
C61 0.022(7) 0.029(7) 0.039(8) 0.022(7) 0.011(6) 0.008(6)
C10 0.022(7) 0.032(8) 0.036(8) 0.015(7) 0.010(6) 0.005(6)
C60 0.041(9) 0.035(9) 0.072(12) 0.032(9) 0.022(9) 0.014(7)
C44 0.056(10) 0.058(11) 0.039(9) 0.038(8) 0.020(8) 0.038(9)
C3 0.043(9) 0.040(9) 0.044(10) 0.017(8) 0.005(8) 0.017(7)
C21 0.044(9) 0.033(8) 0.039(9) 0.032(7) 0.016(7) 0.010(7)
C31 0.093(16) 0.048(11) 0.048(12) 0.028(10) 0.012(11) 0.006(11)
C2 0.054(10) 0.050(10) 0.029(9) 0.017(8) 0.007(8) 0.022(8)
C42 0.034(8) 0.023(7) 0.031(8) 0.014(6) 0.006(6) 0.013(6)
C40 0.047(10) 0.047(10) 0.050(11) 0.030(9) 0.008(8) 0.019(8)
C34 0.060(13) 0.055(12) 0.083(16) 0.035(12) 0.028(12) 0.007(10)
C52 0.048(10) 0.037(9) 0.044(10) 0.020(8) 0.014(8) 0.013(7)
O10 0.016(4) 0.025(5) 0.025(5) 0.016(4) 0.006(4) 0.009(3)
C37 0.047(9) 0.030(8) 0.036(9) 0.008(7) 0.013(7) 0.011(7)
C35 0.045(11) 0.13(2) 0.079(16) 0.090(16) 0.018(11) 0.025(12)
C68 0.034(8) 0.021(7) 0.037(8) 0.016(6) 0.006(6) 0.013(6)
O12 0.023(5) 0.018(4) 0.025(5) 0.013(4) 0.003(4) 0.006(4)

loop_
_atom_type_symbol
_atom_type_description
_atom_type_scat_dispersion_real
_atom_type_scat_dispersion_imag
_atom_type_scat_source
C C 0.0033 0.0016 'International Tables Vol C Tables 4.2.6.8 and 6.1.1.4'
H H 0.0000 0.0000 'International Tables Vol C Tables 4.2.6.8 and 6.1.1.4'
N N 0.0061 0.0033 'International Tables Vol C Tables 4.2.6.8 and 6.1.1.4'
O O 0.0106 0.0060 'International Tables Vol C Tables 4.2.6.8 and 6.1.1.4'
P P 0.1023 0.0942 'International Tables Vol C Tables 4.2.6.8 and 6.1.1.4'
Te Te -0.5308 1.6751 'International Tables Vol C Tables 4.2.6.8 and 6.1.1.4'

loop_
_geom_angle_atom_site_label_1
_geom_angle_atom_site_label_2
_geom_angle_atom_site_label_3
_geom_angle
O7 Te5 O1 93.2(4)
O7 Te5 C24 93.0(4)
O1 Te5 C24 84.7(4)
O7 Te5 O2 85.6(3)
O1 Te5 O2 165.7(3)
C24 Te5 O2 81.2(4)
O12 Te1 O1 93.5(4)
O12 Te1 C47 88.7(4)
O1 Te1 C47 93.1(4)
O12 Te1 O6 85.1(3)
O1 Te1 O6 177.7(4)
C47 Te1 O6 85.0(4)
O9 Te4 O12 83.2(4)
O9 Te4 O10 85.7(3)
O12 Te4 O10 89.0(3)
O9 Te4 O7 85.2(3)
O12 Te4 O7 88.9(3)
O10 Te4 O7 170.9(3)
O9 Te4 O8 82.5(4)
O12 Te4 O8 165.6(3)
O10 Te4 O8 91.3(3)
O7 Te4 O8 88.4(3)
O10 Te2 O4 94.7(4)
O10 Te2 C12 90.1(4)
O4 Te2 C12 88.1(4)
O10 Te2 O5 86.2(3)
O4 Te2 O5 172.0(3)
C12 Te2 O5 83.9(4)
O8 Te3 O4 92.3(4)
O8 Te3 C19 91.1(4)
O4 Te3 C19 89.0(4)
O8 Te3 O3 85.0(3)
O4 Te3 O3 175.6(3)
C19 Te3 O3 87.6(4)
O3 P6 O2 115.2(5)
O3 P6 C57 115.1(6)
O2 P6 C57 110.8(6)
O3 P6 C61 118.7(6)
O2 P6 C61 110.1(6)
C57 P6 C61 82.6(6)
O6 P7 O5 116.5(5)
O6 P7 C49 113.1(6)
O5 P7 C49 112.3(6)
O6 P7 C53 116.8(6)
O5 P7 C53 112.1(6)
C49 P7 C53 81.0(6)
P6 O3 Te3 145.0(6)
P6 O2 Te5 122.6(5)
P7 O6 Te1 147.5(5)
Te1 O1 Te5 122.9(4)
P7 O5 Te2 126.3(5)
Te3 O8 Te4 113.7(4)
Te2 O4 Te3 122.9(4)
Te5 O7 Te4 117.7(4)
N7 N8 C42 111.7(11)
N4 N3 C20 115.3(11)
N3 N4 C18 114.2(11)
N8 N7 C36 115.7(11)
N1 N2 C7 114.3(12)
N2 N1 C6 115.5(11)
N5 N6 C30 108.5(18)
N6 N5 C29 103.2(18)
C18 C17 C16 119.1(14)
C46 C47 C42 116.5(13)
C46 C47 Te1 121.9(10)
C42 C47 Te1 121.3(10)
C64 C65 C66 105.4(12)
C16 C15 C14 119.7(14)
C55 C53 C54 109.1(11)
C55 C53 C51 115.4(12)
C54 C53 C51 115.4(11)
C55 C53 P7 113.6(9)
C54 C53 P7 115.6(10)
C51 C53 P7 86.4(8)
C18 C13 C14 118.1(14)
C10 C9 C8 118.6(12)
C4 C5 C6 120.1(14)
C42 C43 C44 119.9(14)
C52 C51 C49 118.8(13)
C52 C51 C53 116.9(13)
C49 C51 C53 100.9(10)
C68 C23 C22 119.2(13)
C15 C16 C17 120.9(15)
C2 C1 C6 121.4(15)
C11 C12 C7 118.4(12)
C11 C12 Te2 118.9(10)
C7 C12 Te2 122.7(9)
C37 C36 C41 123.1(14)
C37 C36 N7 120.9(13)
C41 C36 N7 115.9(12)
C5 C4 C3 120.7(15)
C58 C57 C56 108.8(12)
C58 C57 C59 115.8(12)
C56 C57 C59 113.2(12)
C58 C57 P6 118.1(10)
C56 C57 P6 112.9(9)
C59 C57 P6 86.8(8)
N2 C7 C8 116.0(12)
N2 C7 C12 125.3(12)
C8 C7 C12 118.7(12)
C38 C39 C40 119.8(15)
C28 C29 C24 122.9(14)
C28 C29 N5 109.5(12)
C24 C29 N5 127.5(13)
C17 C18 C13 120.6(13)
C17 C18 N4 116.8(13)
C13 C18 N4 122.5(13)
C33 C32 C31 121(2)
C15 C14 C13 121.4(14)
C7 C8 C9 122.6(13)
C12 C11 C10 121.2(12)
C64 O11 C67 99.8(16)
C65 C64 O11 109.7(15)
C40 C41 C36 120.1(14)
C66 C67 O11 104.8(14)
C26 C25 C24 120.9(14)
C65 C66 C67 107.9(13)
C20 C19 C68 120.9(12)
C20 C19 Te3 118.4(9)
C68 C19 Te3 120.5(10)
C19 C20 C21 120.0(12)
C19 C20 N3 115.7(11)
C21 C20 N3 124.3(12)
C1 C6 C5 118.8(13)
C1 C6 N1 117.4(13)
C5 C6 N1 123.7(12)
C45 C46 C47 122.2(14)
C28 C27 C26 120.1(14)
C50 C49 C51 113.9(11)
C50 C49 C48 108.1(11)
C51 C49 C48 115.0(13)
C50 C49 P7 119.2(10)
C51 C49 P7 87.3(8)
C48 C49 P7 112.5(9)
C44 C45 C46 120.2(14)
C57 C59 C60 118.6(13)
C57 C59 C61 100.9(11)
C60 C59 C61 116.3(12)
C21 C22 C23 121.3(14)
C29 C24 C25 117.5(13)
C29 C24 Te5 122.8(10)
C25 C24 Te5 119.5(10)
C25 C26 C27 119.7(14)
C32 C33 C34 122.4(18)
C31 C30 C35 123(2)
C31 C30 N6 118.9(18)
C35 C30 N6 118(2)
C29 C28 C27 118.7(14)
C39 C38 C37 120.9(15)
C63 C61 C62 109.9(12)
C63 C61 C59 114.7(12)
C62 C61 C59 114.5(12)
C63 C61 P6 117.3(10)
C62 C61 P6 113.3(10)
C59 C61 P6 85.4(9)
C9 C10 C11 120.5(13)
C45 C44 C43 119.5(14)
C2 C3 C4 118.5(15)
C22 C21 C20 119.1(13)
C30 C31 C32 120(2)
C1 C2 C3 120.5(15)
C43 C42 C47 121.4(13)
C43 C42 N8 115.9(12)
C47 C42 N8 122.6(12)
C41 C40 C39 119.6(16)
C33 C34 C35 116.0(19)
Te2 O10 Te4 121.1(4)
C36 C37 C38 116.4(15)
C30 C35 C34 118.0(19)
C19 C68 C23 119.5(14)
Te1 O12 Te4 114.4(4)

loop_
_geom_bond_atom_site_label_1
_geom_bond_atom_site_label_2
_geom_bond_distance
Te5 O7 1.893(8)
Te5 O1 2.025(9)
Te5 C24 2.119(13)
Te5 O2 2.279(8)
Te1 O12 1.897(8)
Te1 O1 1.941(8)
Te1 C47 2.121(14)
Te1 O6 2.454(9)
Te4 O9 1.887(8)
Te4 O12 2.072(8)
Te4 O10 2.079(8)
Te4 O7 2.086(8)
Te4 O8 2.091(9)
Te2 O10 1.900(8)
Te2 O4 1.981(8)
Te2 C12 2.113(13)
Te2 O5 2.397(9)
Te3 O8 1.885(9)
Te3 O4 1.991(8)
Te3 C19 2.118(12)
Te3 O3 2.337(9)
P6 O3 1.519(9)
P6 O2 1.530(10)
P6 C57 1.815(13)
P6 C61 1.838(14)
P7 O6 1.506(9)
P7 O5 1.512(10)
P7 C49 1.842(14)
P7 C53 1.849(13)
N8 N7 1.249(15)
N8 C42 1.435(18)
N3 N4 1.257(14)
N3 C20 1.446(16)
N4 C18 1.407(17)
N7 C36 1.460(17)
N2 N1 1.276(15)
N2 C7 1.377(17)
N1 C6 1.427(17)
N6 N5 1.102(19)
N6 C30 1.57(2)
N5 C29 1.57(2)
C17 C18 1.38(2)
C17 C16 1.41(2)
C47 C46 1.380(19)
C47 C42 1.414(18)
C65 C64 1.37(2)
C65 C66 1.403(17)
C55 C53 1.525(19)
C62 C61 1.539(18)
C15 C16 1.36(2)
C15 C14 1.37(2)
C53 C54 1.529(17)
C53 C51 1.565(19)
C13 C18 1.40(2)
C13 C14 1.407(19)
C9 C10 1.372(19)
C9 C8 1.379(19)
C5 C4 1.33(2)
C5 C6 1.412(19)
C43 C42 1.361(19)
C43 C44 1.40(2)
C51 C52 1.50(2)
C51 C49 1.543(19)
C23 C68 1.382(19)
C23 C22 1.39(2)
C1 C2 1.35(2)
C1 C6 1.374(18)
C12 C11 1.369(18)
C12 C7 1.431(18)
C36 C37 1.354(19)
C36 C41 1.383(19)
C4 C3 1.42(2)
C57 C58 1.530(18)
C57 C56 1.54(2)
C57 C59 1.55(2)
C7 C8 1.378(17)
C39 C38 1.38(2)
C39 C40 1.39(2)
C29 C28 1.35(2)
C29 C24 1.372(17)
C32 C33 1.36(3)
C32 C31 1.39(2)
C48 C49 1.555(18)
C50 C49 1.539(18)
C11 C10 1.402(18)
O11 C64 1.55(2)
O11 C67 1.56(3)
C41 C40 1.35(2)
C67 C66 1.50(2)
C25 C26 1.362(19)
C25 C24 1.375(19)
C63 C61 1.48(2)
C19 C20 1.370(18)
C19 C68 1.371(18)
C20 C21 1.396(18)
C46 C45 1.38(2)
C27 C28 1.37(2)
C27 C26 1.38(2)
C45 C44 1.36(2)
C59 C60 1.56(2)
C59 C61 1.574(18)
C22 C21 1.35(2)
C33 C34 1.38(3)
C30 C31 1.32(3)
C30 C35 1.39(3)
C38 C37 1.41(2)
C3 C2 1.38(2)
C34 C35 1.49(3)
